data_1561193
loop_
_publ_author_name
'Colmont, Marie'
'Mentr\'e, Olivier'
'Henry, Natacha'
'Pautrat, Alain'
'Leclercq, Bastien'
'Capet, Fr\'ed\'eric'
'Djelal, Nora'
'Roussel, Pascal'

_publ_section_title
;
 Undulated oxo-centered layers in PbLn3O4(VO4) (Ln= La and Nd) and
 relationship with Nd4O4(GeO4)
;
_journal_name_full 'Journal of Solid State Chemistry'
_journal_page_first 101
_journal_page_last 105
_journal_paper_doi 10.1016/j.jssc.2018.01.016
_journal_volume 260
_journal_year 2018
_chemical_absolute_configuration .
_chemical_formula_sum 'La3 O8 Pb V'
_chemical_formula_weight 802.8
_space_group_IT_number 63
_space_group_name_Hall '-C 2c 2'
_space_group_name_H-M_alt 'C m c m'
_symmetry_cell_setting orthorhombic
_symmetry_Int_Tables_number 63
_symmetry_space_group_name_Hall '-C 2c 2'
_symmetry_space_group_name_H-M 'C m c m'
_cell_angle_alpha 90
_cell_angle_beta 90
_cell_angle_gamma 90
_cell_formula_units_Z 4
_cell_length_a 5.8708(4)
_cell_length_b 17.8771(12)
_cell_length_c 7.8989(5)
_cell_measurement_reflns_used 2694
_cell_measurement_temperature 100
_cell_measurement_theta_max 27.477
_cell_measurement_theta_min 3.442
_cell_volume 829.01(10)
_diffrn_ambient_temperature 100
_diffrn_measured_fraction_theta_full 1
_diffrn_measured_fraction_theta_max 1
_diffrn_measurement_device 'four-circle diffractometer'
_diffrn_measurement_device_type 'Bruker CCD'
_diffrn_radiation_monochromator graphite
_diffrn_radiation_probe x-ray
_diffrn_radiation_source 'X-ray tube'
_diffrn_radiation_type 'Mo K\a'
_diffrn_radiation_wavelength 0.71073
_diffrn_reflns_av_R_equivalents 0.0309
_diffrn_reflns_av_unetI/netI 0.0176
_diffrn_reflns_limit_h_max 7
_diffrn_reflns_limit_h_min -7
_diffrn_reflns_limit_k_max 19
_diffrn_reflns_limit_k_min -22
_diffrn_reflns_limit_l_max 9
_diffrn_reflns_limit_l_min -8
_diffrn_reflns_number 3959
_diffrn_reflns_theta_full 26.39
_diffrn_reflns_theta_max 26.39
_diffrn_reflns_theta_min 2.28
_exptl_absorpt_coefficient_mu 36.458
_exptl_absorpt_correction_T_max 0.7456
_exptl_absorpt_correction_T_min 0.4733
_exptl_absorpt_correction_type multi-scan
_exptl_absorpt_process_details
;
SADABS-2012/1 (Bruker,2012) 
;
_exptl_crystal_colour orange
_exptl_crystal_density_diffrn 6.4325
_exptl_crystal_description block
_exptl_crystal_F_000 1360
_exptl_crystal_size_max 0.072
_exptl_crystal_size_mid 0.047
_exptl_crystal_size_min 0.023
_refine_diff_density_max 0.71
_refine_diff_density_min -0.83
_refine_ls_extinction_method none
_refine_ls_goodness_of_fit_gt 1.50
_refine_ls_goodness_of_fit_ref 1.49
_refine_ls_number_constraints 0
_refine_ls_number_parameters 42
_refine_ls_number_reflns 505
_refine_ls_number_restraints 0
_refine_ls_R_factor_all 0.0175
_refine_ls_R_factor_gt 0.0169
_refine_ls_shift/su_max 0.0184
_refine_ls_shift/su_mean 0.0015
_refine_ls_structure_factor_coef F
_refine_ls_weighting_details w=1/(\s^2^(F)+0.0001F^2^)
_refine_ls_weighting_scheme sigma
_refine_ls_wR_factor_gt 0.0231
_refine_ls_wR_factor_ref 0.0234
_reflns_number_gt 488
_reflns_number_total 505
_reflns_threshold_expression I>3\s(I)
_cod_data_source_file JSSC-2018-260-101.cif
_cod_data_source_block II
_cod_depositor_comments
;
The following automatic conversions were performed:

data item '_diffrn_radiation_probe' value 'X-ray' was changed to
'x-ray' in accordance with the built-in table derived from the CIF
Core dictionary named 'cif_core.dic' version 2.4.5 last updated on
2014-11-21.

Automatic conversion script
Id: cif_fix_values 8369 2020-08-20 11:38:08Z andrius 
;
_cod_original_sg_symbol_Hall '-C -2x;-2yc;-2zc'
_cod_original_formula_sum 'La3 O8 Pb1 V1'
_cod_database_code 1561193

loop_
_space_group_symop_id
_space_group_symop_operation_xyz
1 x,y,z
2 -x,-y,z+1/2
3 -x,y,-z+1/2
4 x,-y,-z
5 -x,-y,-z
6 x,y,-z+1/2
7 x,-y,z+1/2
8 -x,y,z
9 x+1/2,y+1/2,z
10 -x+1/2,-y+1/2,z+1/2
11 -x+1/2,y+1/2,-z+1/2
12 x+1/2,-y+1/2,-z
13 -x+1/2,-y+1/2,-z
14 x+1/2,y+1/2,-z+1/2
15 x+1/2,-y+1/2,z+1/2
16 -x+1/2,y+1/2,z

loop_
_atom_site_label
_atom_site_type_symbol
_atom_site_fract_x
_atom_site_fract_y
_atom_site_fract_z
_atom_site_adp_type
_atom_site_U_iso_or_equiv
_atom_site_site_symmetry_multiplicity
_atom_site_occupancy
_atom_site_calc_flag
_atom_site_refinement_flags
_atom_site_disorder_assembly
_atom_site_disorder_group
Pb Pb 0 0.289747(18) 0.25 Uani 0.00369(12) 4 1 d . . .
La1 La 0 0.49345(3) 0.25 Uani 0.00234(18) 4 1 d . . .
La2 La 0.5 0.39488(2) 0.48943(5) Uani 0.00206(15) 8 1 d . . .
V1 V 1 0.31236(9) 0.75 Uani 0.0026(4) 4 1 d . . .
O1 O 1 0.2582(3) 0.5749(5) Uani 0.0071(14) 8 1 d . . .
O2 O 0.2564(7) 0.5 0.5 Uani 0.0046(14) 8 1 d . . .
O3 O 0.2472(7) 0.3813(2) 0.25 Uani 0.0032(13) 8 1 d . . .
O4 O 0.7646(7) 0.3723(3) 0.75 Uani 0.0067(13) 8 1 d . . .

loop_
_atom_site_aniso_label
_atom_site_aniso_type_symbol
_atom_site_aniso_U_11
_atom_site_aniso_U_22
_atom_site_aniso_U_33
_atom_site_aniso_U_12
_atom_site_aniso_U_13
_atom_site_aniso_U_23
Pb Pb 0.00219(18) 0.0032(2) 0.0057(2) 0 0 0
La1 La 0.0011(3) 0.0026(3) 0.0033(3) 0 0 0
La2 La 0.0011(2) 0.0026(3) 0.0025(3) 0 0 0.00006(13)
V1 V 0.0027(7) 0.0006(8) 0.0044(8) 0 0 0
O1 O 0.003(2) 0.012(3) 0.007(2) 0 0 -0.001(2)
O2 O 0.004(2) 0.008(3) 0.002(2) 0 0 0.0009(18)
O3 O 0.003(2) 0.003(2) 0.004(2) -0.0004(17) 0 0
O4 O 0.007(2) 0.010(2) 0.004(2) -0.0009(19) 0 0

loop_
_atom_type_symbol
_atom_type_scat_dispersion_real
_atom_type_scat_dispersion_imag
_atom_type_scat_source
La -0.2871 2.4523 'International Tables Vol C tables 4.2.6.8 and 6.1.1.1'
O 0.0106 0.0060 'International Tables Vol C tables 4.2.6.8 and 6.1.1.1'
Pb -3.3944 10.1111 'International Tables Vol C tables 4.2.6.8 and 6.1.1.1'
V 0.3005 0.5294 'International Tables Vol C tables 4.2.6.8 and 6.1.1.1'

loop_
_geom_angle_atom_site_label_1
_geom_angle_atom_site_label_2
_geom_angle_atom_site_label_3
_geom_angle_site_symmetry_1
_geom_angle_site_symmetry_2
_geom_angle_site_symmetry_3
_geom_angle
La1 Pb La2 . . 1_455 61.710(7)
La1 Pb La2 . . . 61.710(7)
La1 Pb La2 . . 10_554 148.053(6)
La1 Pb La2 . . 3_555 61.710(7)
La1 Pb La2 . . 3_655 61.710(7)
La1 Pb La2 . . 12_456 148.053(6)
La1 Pb V1 . . 10_554 121.88(2)
La1 Pb V1 . . 10_654 121.88(2)
La1 Pb O1 . . 1_455 102.41(10)
La1 Pb O1 . . 3_655 102.41(10)
La1 Pb O3 . . . 41.57(11)
La1 Pb O3 . . 3_555 41.57(11)
La2 Pb La2 1_455 . . 95.500(9)
La2 Pb La2 1_455 . 10_554 130.883(6)
La2 Pb La2 1_455 . 3_555 56.969(8)
La2 Pb La2 1_455 . 3_655 123.419(11)
La2 Pb La2 1_455 . 12_456 98.616(7)
La2 Pb V1 1_455 . 10_554 67.77(2)
La2 Pb V1 1_455 . 10_654 151.506(5)
La2 Pb O1 1_455 . 1_455 68.66(6)
La2 Pb O1 1_455 . 3_655 124.59(4)
La2 Pb O3 1_455 . . 97.85(10)
La2 Pb O3 1_455 . 3_555 32.25(5)
La2 Pb La2 . . 10_554 130.883(6)
La2 Pb La2 . . 3_555 123.419(11)
La2 Pb La2 . . 3_655 56.969(8)
La2 Pb La2 . . 12_456 98.616(7)
La2 Pb V1 . . 10_554 151.506(5)
La2 Pb V1 . . 10_654 67.77(2)
La2 Pb O1 . . 1_455 68.66(6)
La2 Pb O1 . . 3_655 124.59(4)
La2 Pb O3 . . . 32.25(5)
La2 Pb O3 . . 3_555 97.85(10)
La2 Pb La2 10_554 . 3_555 98.616(7)
La2 Pb La2 10_554 . 3_655 98.616(7)
La2 Pb La2 10_554 . 12_456 63.894(10)
La2 Pb V1 10_554 . 10_554 63.38(2)
La2 Pb V1 10_554 . 10_654 63.38(2)
La2 Pb O1 10_554 . 1_455 109.54(10)
La2 Pb O1 10_554 . 3_655 45.64(10)
La2 Pb O3 10_554 . . 129.41(8)
La2 Pb O3 10_554 . 3_555 129.41(8)
La2 Pb La2 3_555 . 3_655 95.500(9)
La2 Pb La2 3_555 . 12_456 130.883(6)
La2 Pb V1 3_555 . 10_554 67.77(2)
La2 Pb V1 3_555 . 10_654 151.506(5)
La2 Pb O1 3_555 . 1_455 124.59(4)
La2 Pb O1 3_555 . 3_655 68.66(6)
La2 Pb O3 3_555 . . 97.85(10)
La2 Pb O3 3_555 . 3_555 32.25(5)
La2 Pb La2 3_655 . 12_456 130.883(6)
La2 Pb V1 3_655 . 10_554 151.506(5)
La2 Pb V1 3_655 . 10_654 67.77(2)
La2 Pb O1 3_655 . 1_455 124.59(4)
La2 Pb O1 3_655 . 3_655 68.66(6)
La2 Pb O3 3_655 . . 32.25(5)
La2 Pb O3 3_655 . 3_555 97.85(10)
La2 Pb V1 12_456 . 10_554 63.38(2)
La2 Pb V1 12_456 . 10_654 63.38(2)
La2 Pb O1 12_456 . 1_455 45.64(10)
La2 Pb O1 12_456 . 3_655 109.54(10)
La2 Pb O3 12_456 . . 129.41(8)
La2 Pb O3 12_456 . 3_555 129.41(8)
V1 Pb V1 10_554 . 10_654 116.25(4)
V1 Pb O1 10_554 . 1_455 83.48(5)
V1 Pb O1 10_554 . 3_655 83.48(5)
V1 Pb O3 10_554 . . 163.45(11)
V1 Pb O3 10_554 . 3_555 80.30(11)
V1 Pb O1 10_654 . 1_455 83.48(5)
V1 Pb O1 10_654 . 3_655 83.48(5)
V1 Pb O3 10_654 . . 80.30(11)
V1 Pb O3 10_654 . 3_555 163.45(11)
O1 Pb O1 1_455 . 3_655 155.18(14)
O1 Pb O3 1_455 . . 99.25(7)
O1 Pb O3 1_455 . 3_555 99.25(7)
O1 Pb O3 3_655 . . 99.25(7)
O1 Pb O3 3_655 . 3_555 99.25(7)
O3 Pb O3 . . 3_555 83.14(16)
Pb La1 La1 . . 2_564 93.392(11)
Pb La1 La1 . . 2_565 93.392(11)
Pb La1 La2 . . 1_455 63.222(9)
Pb La1 La2 . . . 63.222(9)
Pb La1 La2 . . 2_564 119.111(8)
Pb La1 La2 . . 2_664 119.111(8)
Pb La1 La2 . . 3_555 63.222(9)
Pb La1 La2 . . 3_655 63.222(9)
Pb La1 La2 . . 4_466 119.111(8)
Pb La1 La2 . . 4_566 119.111(8)
Pb La1 V1 . . 2_664 180.0(5)
Pb La1 O2 . . . 92.699(13)
Pb La1 O2 . . 2_564 92.699(13)
Pb La1 O2 . . 5_566 92.699(13)
Pb La1 O2 . . 6_555 92.699(13)
Pb La1 O3 . . . 35.90(10)
Pb La1 O3 . . 3_555 35.90(10)
Pb La1 O4 . . 2_664 150.06(9)
Pb La1 O4 . . 4_466 150.06(9)
La1 La1 La1 2_564 . 2_565 173.216(19)
La1 La1 La2 2_564 . 1_455 120.620(8)
La1 La1 La2 2_564 . . 120.620(8)
La1 La1 La2 2_564 . 2_564 58.029(7)
La1 La1 La2 2_564 . 2_664 58.029(7)
La1 La1 La2 2_564 . 3_555 62.869(7)
La1 La1 La2 2_564 . 3_655 62.869(7)
La1 La1 La2 2_564 . 4_466 118.159(10)
La1 La1 La2 2_564 . 4_566 118.159(10)
La1 La1 V1 2_564 . 2_664 86.608(11)
La1 La1 O2 2_564 . . 142.21(8)
La1 La1 O2 2_564 . 2_564 37.27(8)
La1 La1 O2 2_564 . 5_566 142.21(8)
La1 La1 O2 2_564 . 6_555 37.27(8)
La1 La1 O3 2_564 . . 92.747(9)
La1 La1 O3 2_564 . 3_555 92.747(9)
La1 La1 O4 2_564 . 2_664 87.061(10)
La1 La1 O4 2_564 . 4_466 87.061(10)
La1 La1 La2 2_565 . 1_455 62.869(7)
La1 La1 La2 2_565 . . 62.869(7)
La1 La1 La2 2_565 . 2_564 118.159(10)
La1 La1 La2 2_565 . 2_664 118.159(10)
La1 La1 La2 2_565 . 3_555 120.620(8)
La1 La1 La2 2_565 . 3_655 120.620(8)
La1 La1 La2 2_565 . 4_466 58.029(7)
La1 La1 La2 2_565 . 4_566 58.029(7)
La1 La1 V1 2_565 . 2_664 86.608(11)
La1 La1 O2 2_565 . . 37.27(8)
La1 La1 O2 2_565 . 2_564 142.21(8)
La1 La1 O2 2_565 . 5_566 37.27(8)
La1 La1 O2 2_565 . 6_555 142.21(8)
La1 La1 O3 2_565 . . 92.747(9)
La1 La1 O3 2_565 . 3_555 92.747(9)
La1 La1 O4 2_565 . 2_664 87.061(10)
La1 La1 O4 2_565 . 4_466 87.061(10)
La2 La1 La2 1_455 . . 97.263(11)
La2 La1 La2 1_455 . 2_564 85.690(7)
La2 La1 La2 1_455 . 2_664 176.940(12)
La2 La1 La2 1_455 . 3_555 57.833(9)
La2 La1 La2 1_455 . 3_655 126.444(16)
La2 La1 La2 1_455 . 4_466 55.930(8)
La2 La1 La2 1_455 . 4_566 120.898(8)
La2 La1 V1 1_455 . 2_664 116.778(9)
La2 La1 O2 1_455 . . 95.25(7)
La2 La1 O2 1_455 . 2_564 87.18(7)
La2 La1 O2 1_455 . 5_566 35.18(4)
La2 La1 O2 1_455 . 6_555 149.29(5)
La2 La1 O3 1_455 . . 94.31(9)
La2 La1 O3 1_455 . 3_555 36.39(6)
La2 La1 O4 1_455 . 2_664 139.91(6)
La2 La1 O4 1_455 . 4_466 90.91(8)
La2 La1 La2 . . 2_564 176.940(12)
La2 La1 La2 . . 2_664 85.690(7)
La2 La1 La2 . . 3_555 126.444(16)
La2 La1 La2 . . 3_655 57.833(9)
La2 La1 La2 . . 4_466 120.898(8)
La2 La1 La2 . . 4_566 55.930(8)
La2 La1 V1 . . 2_664 116.778(9)
La2 La1 O2 . . . 35.18(4)
La2 La1 O2 . . 2_564 149.29(5)
La2 La1 O2 . . 5_566 95.25(7)
La2 La1 O2 . . 6_555 87.18(7)
La2 La1 O3 . . . 36.39(6)
La2 La1 O3 . . 3_555 94.31(9)
La2 La1 O4 . . 2_664 90.91(8)
La2 La1 O4 . . 4_466 139.91(6)
La2 La1 La2 2_564 . 2_664 91.345(10)
La2 La1 La2 2_564 . 3_555 55.930(8)
La2 La1 La2 2_564 . 3_655 120.898(8)
La2 La1 La2 2_564 . 4_466 60.209(9)
La2 La1 La2 2_564 . 4_566 121.779(15)
La2 La1 V1 2_564 . 2_664 60.889(8)
La2 La1 O2 2_564 . . 143.97(4)
La2 La1 O2 2_564 . 2_564 31.29(4)
La2 La1 O2 2_564 . 5_566 86.69(7)
La2 La1 O2 2_564 . 6_555 90.68(7)
La2 La1 O3 2_564 . . 144.44(5)
La2 La1 O3 2_564 . 3_555 88.54(8)
La2 La1 O4 2_564 . 2_664 86.30(8)
La2 La1 O4 2_564 . 4_466 38.87(5)
La2 La1 La2 2_664 . 3_555 120.898(8)
La2 La1 La2 2_664 . 3_655 55.930(8)
La2 La1 La2 2_664 . 4_466 121.779(15)
La2 La1 La2 2_664 . 4_566 60.209(9)
La2 La1 V1 2_664 . 2_664 60.889(8)
La2 La1 O2 2_664 . . 86.69(7)
La2 La1 O2 2_664 . 2_564 90.68(7)
La2 La1 O2 2_664 . 5_566 143.97(4)
La2 La1 O2 2_664 . 6_555 31.29(4)
La2 La1 O3 2_664 . . 88.54(8)
La2 La1 O3 2_664 . 3_555 144.44(5)
La2 La1 O4 2_664 . 2_664 38.87(5)
La2 La1 O4 2_664 . 4_466 86.30(8)
La2 La1 La2 3_555 . 3_655 97.263(11)
La2 La1 La2 3_555 . 4_466 85.690(7)
La2 La1 La2 3_555 . 4_566 176.940(12)
La2 La1 V1 3_555 . 2_664 116.778(9)
La2 La1 O2 3_555 . . 149.29(5)
La2 La1 O2 3_555 . 2_564 35.18(4)
La2 La1 O2 3_555 . 5_566 87.18(7)
La2 La1 O2 3_555 . 6_555 95.25(7)
La2 La1 O3 3_555 . . 94.31(9)
La2 La1 O3 3_555 . 3_555 36.39(6)
La2 La1 O4 3_555 . 2_664 139.91(6)
La2 La1 O4 3_555 . 4_466 90.91(8)
La2 La1 La2 3_655 . 4_466 176.940(12)
La2 La1 La2 3_655 . 4_566 85.690(7)
La2 La1 V1 3_655 . 2_664 116.778(9)
La2 La1 O2 3_655 . . 87.18(7)
La2 La1 O2 3_655 . 2_564 95.25(7)
La2 La1 O2 3_655 . 5_566 149.29(5)
La2 La1 O2 3_655 . 6_555 35.18(4)
La2 La1 O3 3_655 . . 36.39(6)
La2 La1 O3 3_655 . 3_555 94.31(9)
La2 La1 O4 3_655 . 2_664 90.91(8)
La2 La1 O4 3_655 . 4_466 139.91(6)
La2 La1 La2 4_466 . 4_566 91.345(10)
La2 La1 V1 4_466 . 2_664 60.889(8)
La2 La1 O2 4_466 . . 90.68(7)
La2 La1 O2 4_466 . 2_564 86.69(7)
La2 La1 O2 4_466 . 5_566 31.29(4)
La2 La1 O2 4_466 . 6_555 143.97(4)
La2 La1 O3 4_466 . . 144.44(5)
La2 La1 O3 4_466 . 3_555 88.54(8)
La2 La1 O4 4_466 . 2_664 86.30(8)
La2 La1 O4 4_466 . 4_466 38.87(5)
La2 La1 V1 4_566 . 2_664 60.889(8)
La2 La1 O2 4_566 . . 31.29(4)
La2 La1 O2 4_566 . 2_564 143.97(4)
La2 La1 O2 4_566 . 5_566 90.68(7)
La2 La1 O2 4_566 . 6_555 86.69(7)
La2 La1 O3 4_566 . . 88.54(8)
La2 La1 O3 4_566 . 3_555 144.44(5)
La2 La1 O4 4_566 . 2_664 38.87(5)
La2 La1 O4 4_566 . 4_466 86.30(8)
V1 La1 O2 2_664 . . 87.301(13)
V1 La1 O2 2_664 . 2_564 87.301(13)
V1 La1 O2 2_664 . 5_566 87.301(13)
V1 La1 O2 2_664 . 6_555 87.301(13)
V1 La1 O3 2_664 . . 144.10(10)
V1 La1 O3 2_664 . 3_555 144.10(10)
V1 La1 O4 2_664 . 2_664 29.94(9)
V1 La1 O4 2_664 . 4_466 29.94(9)
O2 La1 O2 . . 2_564 174.60(3)
O2 La1 O2 . . 5_566 74.54(11)
O2 La1 O2 . . 6_555 105.20(11)
O2 La1 O3 . . . 71.52(7)
O2 La1 O3 . . 3_555 113.16(6)
O2 La1 O4 . . 2_664 69.94(6)
O2 La1 O4 . . 4_466 105.16(6)
O2 La1 O2 2_564 . 5_566 105.20(11)
O2 La1 O2 2_564 . 6_555 74.54(11)
O2 La1 O3 2_564 . . 113.16(6)
O2 La1 O3 2_564 . 3_555 71.52(7)
O2 La1 O4 2_564 . 2_664 105.16(6)
O2 La1 O4 2_564 . 4_466 69.94(6)
O2 La1 O2 5_566 . 6_555 174.60(3)
O2 La1 O3 5_566 . . 113.16(6)
O2 La1 O3 5_566 . 3_555 71.52(7)
O2 La1 O4 5_566 . 2_664 105.16(6)
O2 La1 O4 5_566 . 4_466 69.94(6)
O2 La1 O3 6_555 . . 71.52(7)
O2 La1 O3 6_555 . 3_555 113.16(6)
O2 La1 O4 6_555 . 2_664 69.94(6)
O2 La1 O4 6_555 . 4_466 105.16(6)
O3 La1 O3 . . 3_555 71.80(14)
O3 La1 O4 . . 2_664 114.16(13)
O3 La1 O4 . . 4_466 174.04(13)
O3 La1 O4 3_555 . 2_664 174.04(13)
O3 La1 O4 3_555 . 4_466 114.16(13)
O4 La1 O4 2_664 . 4_466 59.88(12)
Pb La2 Pb . . 1_655 95.500(10)
Pb La2 Pb . . 10_555 81.384(8)
Pb La2 La1 . . . 55.069(9)
Pb La2 La1 . . 1_655 122.577(10)
Pb La2 La1 . . 2_565 86.575(6)
Pb La2 La1 . . 2_665 177.869(8)
Pb La2 La2 . . 3_655 61.515(6)
Pb La2 La2 . . 3_656 118.485(7)
Pb La2 La2 . . 4_566 119.646(8)
Pb La2 O1 . . 12_456 56.42(4)
Pb La2 O2 . . . 86.89(7)
Pb La2 O2 . . 5_666 147.32(5)
Pb La2 O3 . . . 28.89(9)
Pb La2 O3 . . 3_655 91.93(9)
Pb La2 O4 . . . 138.03(10)
Pb La2 O4 . . 3_656 82.09(8)
Pb La2 Pb 1_655 . 10_555 81.384(8)
Pb La2 La1 1_655 . . 122.577(10)
Pb La2 La1 1_655 . 1_655 55.069(9)
Pb La2 La1 1_655 . 2_565 177.869(8)
Pb La2 La1 1_655 . 2_665 86.575(6)
Pb La2 La2 1_655 . 3_655 61.515(6)
Pb La2 La2 1_655 . 3_656 118.485(7)
Pb La2 La2 1_655 . 4_566 119.646(8)
Pb La2 O1 1_655 . 12_456 56.42(4)
Pb La2 O2 1_655 . . 147.32(5)
Pb La2 O2 1_655 . 5_666 86.89(7)
Pb La2 O3 1_655 . . 91.93(9)
Pb La2 O3 1_655 . 3_655 28.89(9)
Pb La2 O4 1_655 . . 82.09(8)
Pb La2 O4 1_655 . 3_656 138.03(10)
Pb La2 La1 10_555 . . 129.654(8)
Pb La2 La1 10_555 . 1_655 129.654(8)
Pb La2 La1 10_555 . 2_565 98.477(10)
Pb La2 La1 10_555 . 2_665 98.477(10)
Pb La2 La2 10_555 . 3_655 121.947(11)
Pb La2 La2 10_555 . 3_656 58.053(8)
Pb La2 La2 10_555 . 4_566 145.510(12)
Pb La2 O1 10_555 . 12_456 42.48(9)
Pb La2 O2 10_555 . . 131.01(5)
Pb La2 O2 10_555 . 5_666 131.01(5)
Pb La2 O3 10_555 . . 109.20(10)
Pb La2 O3 10_555 . 3_655 109.20(10)
Pb La2 O4 10_555 . . 56.75(10)
Pb La2 O4 10_555 . 3_656 56.75(10)
La1 La2 La1 . . 1_655 97.263(11)
La1 La2 La1 . . 2_565 59.102(6)
La1 La2 La1 . . 2_665 124.070(14)
La1 La2 La2 . . 3_655 61.084(6)
La1 La2 La2 . . 3_656 118.916(7)
La1 La2 La2 . . 4_566 64.619(9)
La1 La2 O1 . . 12_456 110.77(5)
La1 La2 O2 . . . 37.31(5)
La1 La2 O2 . . 5_666 96.49(7)
La1 La2 O3 . . . 37.43(10)
La1 La2 O3 . . 3_655 97.34(8)
La1 La2 O4 . . . 153.84(9)
La1 La2 O4 . . 3_656 90.24(8)
La1 La2 La1 1_655 . 2_565 124.070(14)
La1 La2 La1 1_655 . 2_665 59.102(6)
La1 La2 La2 1_655 . 3_655 61.084(6)
La1 La2 La2 1_655 . 3_656 118.916(7)
La1 La2 La2 1_655 . 4_566 64.619(9)
La1 La2 O1 1_655 . 12_456 110.77(5)
La1 La2 O2 1_655 . . 96.49(7)
La1 La2 O2 1_655 . 5_666 37.31(5)
La1 La2 O3 1_655 . . 97.34(8)
La1 La2 O3 1_655 . 3_655 37.43(10)
La1 La2 O4 1_655 . . 90.24(8)
La1 La2 O4 1_655 . 3_656 153.84(9)
La1 La2 La1 2_565 . 2_665 91.345(10)
La1 La2 La2 2_565 . 3_655 120.104(7)
La1 La2 La2 2_565 . 3_656 59.896(6)
La1 La2 La2 2_565 . 4_566 59.451(9)
La1 La2 O1 2_565 . 12_456 124.75(4)
La1 La2 O2 2_565 . . 33.12(4)
La1 La2 O2 2_565 . 5_666 91.62(7)
La1 La2 O3 2_565 . . 90.13(9)
La1 La2 O3 2_565 . 3_655 151.75(10)
La1 La2 O4 2_565 . . 96.05(8)
La1 La2 O4 2_565 . 3_656 41.73(10)
La1 La2 La2 2_665 . 3_655 120.104(7)
La1 La2 La2 2_665 . 3_656 59.896(6)
La1 La2 La2 2_665 . 4_566 59.451(9)
La1 La2 O1 2_665 . 12_456 124.75(4)
La1 La2 O2 2_665 . . 91.62(7)
La1 La2 O2 2_665 . 5_666 33.12(4)
La1 La2 O3 2_665 . . 151.75(10)
La1 La2 O3 2_665 . 3_655 90.13(9)
La1 La2 O4 2_665 . . 41.73(10)
La1 La2 O4 2_665 . 3_656 96.05(8)
La2 La2 La2 3_655 . 3_656 180.0(5)
La2 La2 La2 3_655 . 4_566 92.543(11)
La2 La2 O1 3_655 . 12_456 79.47(9)
La2 La2 O2 3_655 . . 92.024(11)
La2 La2 O2 3_655 . 5_666 92.024(11)
La2 La2 O3 3_655 . . 38.49(8)
La2 La2 O3 3_655 . 3_655 38.49(8)
La2 La2 O4 3_655 . . 142.05(7)
La2 La2 O4 3_655 . 3_656 142.05(7)
La2 La2 La2 3_656 . 4_566 87.457(10)
La2 La2 O1 3_656 . 12_456 100.53(9)
La2 La2 O2 3_656 . . 87.976(10)
La2 La2 O2 3_656 . 5_666 87.976(10)
La2 La2 O3 3_656 . . 141.51(8)
La2 La2 O3 3_656 . 3_655 141.51(8)
La2 La2 O4 3_656 . . 37.95(7)
La2 La2 O4 3_656 . 3_656 37.95(7)
La2 La2 O1 4_566 . 12_456 172.01(9)
La2 La2 O2 4_566 . . 37.24(8)
La2 La2 O2 4_566 . 5_666 37.24(8)
La2 La2 O3 4_566 . . 97.77(10)
La2 La2 O3 4_566 . 3_655 97.77(10)
La2 La2 O4 4_566 . . 96.85(11)
La2 La2 O4 4_566 . 3_656 96.85(11)
O1 La2 O2 12_456 . . 142.03(8)
O1 La2 O2 12_456 . 5_666 142.03(8)
O1 La2 O3 12_456 . . 76.00(12)
O1 La2 O3 12_456 . 3_655 76.00(12)
O1 La2 O4 12_456 . . 89.56(13)
O1 La2 O4 12_456 . 3_656 89.56(13)
O2 La2 O2 . . 5_666 74.48(12)
O2 La2 O3 . . . 74.69(11)
O2 La2 O3 . . 3_655 118.64(10)
O2 La2 O4 . . . 117.07(10)
O2 La2 O4 . . 3_656 74.61(11)
O2 La2 O3 5_666 . . 118.64(10)
O2 La2 O3 5_666 . 3_655 74.69(11)
O2 La2 O4 5_666 . . 74.61(11)
O2 La2 O4 5_666 . 3_656 117.07(10)
O3 La2 O3 . . 3_655 75.78(11)
O3 La2 O4 . . . 165.31(15)
O3 La2 O4 . . 3_656 103.66(10)
O3 La2 O4 3_655 . . 103.66(10)
O3 La2 O4 3_655 . 3_656 165.31(15)
O4 La2 O4 . . 3_656 73.06(10)
Pb V1 Pb 10_555 . 10_655 116.25(5)
Pb V1 La1 10_555 . 2_665 121.88(2)
Pb V1 O1 10_555 . . 72.36(8)
Pb V1 O1 10_555 . 3_756 72.36(8)
Pb V1 O4 10_555 . . 69.69(15)
Pb V1 O4 10_555 . 3_756 174.06(16)
Pb V1 La1 10_655 . 2_665 121.88(2)
Pb V1 O1 10_655 . . 72.36(8)
Pb V1 O1 10_655 . 3_756 72.36(8)
Pb V1 O4 10_655 . . 174.06(16)
Pb V1 O4 10_655 . 3_756 69.69(15)
La1 V1 O1 2_665 . . 125.03(16)
La1 V1 O1 2_665 . 3_756 125.03(16)
La1 V1 O4 2_665 . . 52.19(16)
La1 V1 O4 2_665 . 3_756 52.19(16)
O1 V1 O1 . . 3_756 109.9(2)
O1 V1 O4 . . . 110.60(11)
O1 V1 O4 . . 3_756 110.60(11)
O1 V1 O4 3_756 . . 110.60(11)
O1 V1 O4 3_756 . 3_756 110.60(11)
O4 V1 O4 . . 3_756 104.4(2)
Pb O1 La2 1_655 . 12_556 91.88(13)
Pb O1 V1 1_655 . . 132.6(2)
La2 O1 V1 12_556 . . 135.6(2)
La1 O2 La1 . . 2_565 105.46(15)
La1 O2 La2 . . . 107.517(13)
La1 O2 La2 . . 4_566 115.594(14)
La1 O2 La2 2_565 . . 115.594(14)
La1 O2 La2 2_565 . 4_566 107.517(13)
La2 O2 La2 . . 4_566 105.52(16)
Pb O3 La1 . . . 102.53(16)
Pb O3 La2 . . . 118.86(12)
Pb O3 La2 . . 3_655 118.86(12)
La1 O3 La2 . . . 106.18(13)
La1 O3 La2 . . 3_655 106.18(13)
La2 O3 La2 . . 3_655 103.03(15)
La1 O4 La2 2_665 . . 99.40(13)
La1 O4 La2 2_665 . 3_656 99.40(13)
La1 O4 V1 2_665 . . 97.87(18)
La2 O4 La2 . . 3_656 104.11(14)
La2 O4 V1 . . . 124.39(11)
La2 O4 V1 3_656 . . 124.39(11)

loop_
_geom_bond_atom_site_label_1
_geom_bond_atom_site_label_2
_geom_bond_site_symmetry_1
_geom_bond_site_symmetry_2
_geom_bond_distance
Pb La1 . . 3.6417(8)
Pb La2 . 1_455 3.9656(4)
Pb La2 . . 3.9656(4)
Pb La2 . 10_554 3.8897(6)
Pb La2 . 3_555 3.9656(4)
Pb La2 . 3_655 3.9656(4)
Pb La2 . 12_456 3.8897(6)
Pb V1 . 10_554 3.4567(10)
Pb V1 . 10_654 3.4567(10)
Pb O1 . 1_455 2.628(4)
Pb O1 . 3_655 2.628(4)
Pb O3 . . 2.188(4)
Pb O3 . 3_555 2.188(4)
La1 La1 . 2_564 3.9564(5)
La1 La1 . 2_565 3.9564(5)
La1 La2 . 1_455 3.9114(5)
La1 La2 . . 3.9114(5)
La1 La2 . 2_564 4.1034(5)
La1 La2 . 2_664 4.1034(5)
La1 La2 . 3_555 3.9114(5)
La1 La2 . 3_655 3.9114(5)
La1 La2 . 4_466 4.1034(5)
La1 La2 . 4_566 4.1034(5)
La1 V1 . 2_664 3.4715(18)
La1 O2 . . 2.486(3)
La1 O2 . 2_564 2.486(3)
La1 O2 . 5_566 2.486(3)
La1 O2 . 6_555 2.486(3)
La1 O3 . . 2.475(4)
La1 O3 . 3_555 2.475(4)
La1 O4 . 2_664 2.769(5)
La1 O4 . 4_466 2.769(5)
La2 La2 . 3_655 3.7825(7)
La2 La2 . 3_656 4.1164(7)
La2 La2 . 4_566 3.7622(7)
La2 O1 . 12_456 2.783(4)
La2 O2 . . 2.363(3)
La2 O2 . 5_666 2.363(3)
La2 O3 . . 2.416(3)
La2 O3 . 3_655 2.416(3)
La2 O4 . . 2.610(3)
La2 O4 . 3_656 2.610(3)
V1 O1 . . 1.689(4)
V1 O1 . 3_756 1.689(4)
V1 O4 . . 1.749(4)
V1 O4 . 3_756 1.749(4)
